data_7046438
loop_
_publ_author_name
'Hallett, Andrew J.'
'Placet, Emeline'
'Prieux, Roxane'
'McCafferty, Danielle'
'Platts, James A.'
'Lloyd, David'
'Isaacs, Marc'
'Hayes, Anthony J.'
'Coles, Simon J.'
'Pitak, Mateusz B.'
'Marchant, Sarah'
'Marriott, Stephen N.'
'Allemann, Rudolf K.'
'Dervisi, Athanasia'
'Fallis, Ian A.'

_publ_section_title
;
 Exploring the cellular uptake and localisation of phosphorescent rhenium
 fac-tricarbonyl metallosurfactants as a function of lipophilicity.
;
_journal_issue 40
_journal_name_full 'Dalton transactions (Cambridge, England : 2003)'
_journal_page_first 14241
_journal_page_last 14253
_journal_paper_doi 10.1039/c8dt00669e
_journal_volume 47
_journal_year 2018
_chemical_formula_moiety 'C18 H15 N3 O3 Re S, B F4, C H Cl3 '
_chemical_formula_sum 'C19 H16 B Cl3 F4 N3 O3 Re S'
_chemical_formula_weight 745.77
_space_group_crystal_system monoclinic
_space_group_IT_number 14
_space_group_name_Hall '-P 2ybc'
_space_group_name_H-M_alt 'P 1 21/c 1'
_symmetry_space_group_name_Hall '-P 2ybc'
_symmetry_space_group_name_H-M 'P 1 21/c 1'
_atom_sites_solution_hydrogens geom
_audit_creation_method SHELXL-2014
_audit_update_record
;
2014-03-06 deposited with the CCDC.
2018-05-11 downloaded from the CCDC.
;
_cell_angle_alpha 90
_cell_angle_beta 111.137(2)
_cell_angle_gamma 90
_cell_formula_units_Z 4
_cell_length_a 11.0109(8)
_cell_length_b 17.8468(13)
_cell_length_c 13.4164(9)
_cell_measurement_reflns_used 12939
_cell_measurement_temperature 100(2)
_cell_measurement_theta_max 27.5
_cell_measurement_theta_min 2.3
_cell_volume 2459.1(3)
_computing_cell_refinement 'CrystalClear-SM Expert 3.1 b27 (Rigaku, 2012)'
_computing_data_collection 'CrystalClear-SM Expert 3.1 b27 (Rigaku, 2012)'
_computing_data_reduction 'CrystalClear-SM Expert 3.1 b27 (Rigaku, 2012)'
_computing_publication_material 'WinGX, ver.2013.3 (L.J. Farrugia, J.App.Cryst.(2012),45,849-854)'
_computing_structure_refinement 'SHELXL-2014 (Sheldrick, 2014)'
_computing_structure_solution 'Superflip (Palatinus & Chapuis, 2007)'
_diffrn_ambient_temperature 100
_diffrn_detector CCD
_diffrn_detector_area_resol_mean 28.5714
_diffrn_measured_fraction_theta_full 0.998
_diffrn_measured_fraction_theta_max 0.991
_diffrn_measurement_device
;
AFC12 (Right): Kappa 3 circle
;
_diffrn_measurement_device_type
;
Rigaku Saturn724+ (2x2 bin mode)
;
_diffrn_measurement_method 'profile data from \w-scans'
_diffrn_measurement_specimen_support Mitegen
_diffrn_radiation_monochromator Confocal
_diffrn_radiation_type 'Mo K\a'
_diffrn_radiation_wavelength 0.71075
_diffrn_reflns_av_R_equivalents 0.0471
_diffrn_reflns_av_unetI/netI 0.0348
_diffrn_reflns_Laue_measured_fraction_full 0.998
_diffrn_reflns_Laue_measured_fraction_max 0.991
_diffrn_reflns_limit_h_max 14
_diffrn_reflns_limit_h_min -14
_diffrn_reflns_limit_k_max 22
_diffrn_reflns_limit_k_min -23
_diffrn_reflns_limit_l_max 15
_diffrn_reflns_limit_l_min -17
_diffrn_reflns_number 17474
_diffrn_reflns_point_group_measured_fraction_full 0.998
_diffrn_reflns_point_group_measured_fraction_max 0.991
_diffrn_reflns_theta_full 25.242
_diffrn_reflns_theta_max 27.476
_diffrn_reflns_theta_min 2.357
_diffrn_source 'Rotating Anode'
_diffrn_source_current 55.0
_diffrn_source_power 2.5
_diffrn_source_voltage 45.0
_exptl_absorpt_coefficient_mu 5.411
_exptl_absorpt_correction_T_max 1.000
_exptl_absorpt_correction_T_min 0.690
_exptl_absorpt_correction_type multi-scan
_exptl_absorpt_process_details 'CrystalClear-SM Expert 3.1 b27 (Rigaku, 2012)'
_exptl_crystal_colour 'pale yellow'
_exptl_crystal_density_diffrn 2.014
_exptl_crystal_description column
_exptl_crystal_F_000 1432
_exptl_crystal_size_max 0.280
_exptl_crystal_size_mid 0.050
_exptl_crystal_size_min 0.040
_refine_diff_density_max 1.993
_refine_diff_density_min -1.637
_refine_diff_density_rms 0.162
_refine_ls_extinction_method none
_refine_ls_goodness_of_fit_ref 1.075
_refine_ls_hydrogen_treatment constr
_refine_ls_matrix_type full
_refine_ls_number_parameters 318
_refine_ls_number_reflns 5579
_refine_ls_number_restraints 0
_refine_ls_restrained_S_all 1.075
_refine_ls_R_factor_all 0.0317
_refine_ls_R_factor_gt 0.0300
_refine_ls_shift/su_max 0.002
_refine_ls_shift/su_mean 0.000
_refine_ls_structure_factor_coef Fsqd
_refine_ls_weighting_details 'w=1/[\s^2^(Fo^2^)+(0.0583P)^2^+0.3316P] where P=(Fo^2^+2Fc^2^)/3'
_refine_ls_weighting_scheme calc
_refine_ls_wR_factor_gt 0.0842
_refine_ls_wR_factor_ref 0.0854
_reflns_Friedel_coverage 0.000
_reflns_number_gt 5222
_reflns_number_total 5579
_reflns_threshold_expression 'I > 2\s(I)'
_cod_data_source_file c8dt00669e2.cif
_cod_data_source_block 8plus
_cod_depositor_comments
;
The following automatic conversions were performed:

'_exptl_absorpt_correction_type' value 'Multi-scan' changed to
'multi-scan' according to
/home/data/users/saulius/crontab/automatic-downloads/rss-feeds/RSC/lib/dictionaries/cif_core.dic
dictionary named 'cif_core.dic' version 2.4.2 from 2011-04-26.

Automatic conversion script
Id: cif_fix_values 4973 2017-02-22 13:04:09Z antanas 

 Adding full bibliography for 7046437--7046439.cif.
;
_cod_database_code 7046438
_shelx_space_group_comment
;
The symmetry employed for this shelxl refinement is uniquely defined
by the following loop, which should always be used as a source of
symmetry information in preference to the above space-group names.
They are only intended as comments.
;
_shelx_estimated_absorpt_t_min 0.313
_shelx_estimated_absorpt_t_max 0.813
_shelxl_version_number 2014-1

loop_
_space_group_symop_operation_xyz
'x, y, z'
'-x, y+1/2, -z+1/2'
'-x, -y, -z'
'x, -y-1/2, z-1/2'

loop_
_atom_site_label
_atom_site_type_symbol
_atom_site_fract_x
_atom_site_fract_y
_atom_site_fract_z
_atom_site_U_iso_or_equiv
_atom_site_adp_type
_atom_site_occupancy
_atom_site_site_symmetry_order
_atom_site_calc_flag
_atom_site_refinement_flags_posn
_atom_site_refinement_flags_adp
C1 C 0.9276(3) 0.38172(16) 0.3515(3) 0.0214(6) Uani 1 1 d . .
H1 H 0.9997 0.3720 0.3304 0.026 Uiso 1 1 calc R U
C2 C 0.9510(3) 0.40854(18) 0.4531(3) 0.0255(7) Uani 1 1 d . .
H2 H 1.0377 0.4158 0.5014 0.031 Uiso 1 1 calc R U
C3 C 0.8465(3) 0.42472(19) 0.4837(3) 0.0276(7) Uani 1 1 d . .
H3 H 0.8603 0.4435 0.5532 0.033 Uiso 1 1 calc R U
C4 C 0.7207(3) 0.41298(18) 0.4108(3) 0.0238(7) Uani 1 1 d . .
H4 H 0.6474 0.4243 0.4297 0.029 Uiso 1 1 calc R U
C5 C 0.7037(3) 0.38453(16) 0.3102(3) 0.0177(6) Uani 1 1 d . .
C6 C 0.5743(3) 0.36911(16) 0.2290(3) 0.0183(6) Uani 1 1 d . .
C7 C 0.4590(3) 0.38395(17) 0.2456(3) 0.0229(6) Uani 1 1 d . .
H7 H 0.4609 0.4058 0.3107 0.027 Uiso 1 1 calc R U
C8 C 0.3414(3) 0.36648(18) 0.1661(3) 0.0269(7) Uani 1 1 d . .
H8 H 0.2618 0.3757 0.1764 0.032 Uiso 1 1 calc R U
C9 C 0.3409(3) 0.33537(17) 0.0714(3) 0.0260(8) Uani 1 1 d . .
H9 H 0.2612 0.3227 0.0161 0.031 Uiso 1 1 calc R U
C10 C 0.4589(3) 0.32293(15) 0.0585(3) 0.0228(7) Uani 1 1 d . .
H10 H 0.4587 0.3022 -0.0068 0.027 Uiso 1 1 calc R U
C11 C 0.6995(3) 0.29046(17) -0.0273(3) 0.0204(6) Uani 1 1 d . .
C12 C 0.9348(4) 0.32004(18) 0.1127(3) 0.0242(8) Uani 1 1 d . .
C13 C 0.7528(3) 0.42573(18) 0.0594(3) 0.0208(6) Uani 1 1 d . .
C14 C 0.6565(3) 0.16908(15) 0.1394(3) 0.0186(7) Uani 1 1 d . .
H14 H 0.5793 0.1878 0.0866 0.022 Uiso 1 1 calc R U
C15 C 0.8601(3) 0.16941(16) 0.2586(3) 0.0201(7) Uani 1 1 d . .
C16 C 0.8269(3) 0.09689(19) 0.2698(3) 0.0217(6) Uani 1 1 d . .
C17 C 0.9882(3) 0.20408(18) 0.3226(3) 0.0262(7) Uani 1 1 d . .
H17A H 0.9786 0.2342 0.3805 0.039 Uiso 1 1 calc R U
H17B H 1.0172 0.2363 0.2764 0.039 Uiso 1 1 calc R U
H17C H 1.0527 0.1645 0.3531 0.039 Uiso 1 1 calc R U
C18 C 0.9068(3) 0.03603(19) 0.3409(3) 0.0276(7) Uani 1 1 d . .
H18A H 0.9859 0.0578 0.3932 0.041 Uiso 1 1 calc R U
H18B H 0.9309 -0.0011 0.2975 0.041 Uiso 1 1 calc R U
H18C H 0.8558 0.0117 0.3784 0.041 Uiso 1 1 calc R U
C19 C 0.3205(3) 0.1023(2) 0.2425(3) 0.0292(7) Uani 1 1 d . .
H19 H 0.3335 0.0958 0.1730 0.035 Uiso 1 1 calc R U
B4 B 0.6966(3) 0.8784(2) 0.0473(3) 0.0206(7) Uani 1 1 d . .
F1 F 0.6245(3) 0.93156(13) -0.0267(2) 0.0438(6) Uani 1 1 d . .
F2 F 0.7757(2) 0.83894(15) 0.0049(2) 0.0449(7) Uani 1 1 d . .
F3 F 0.77240(18) 0.91355(13) 0.14278(19) 0.0347(5) Uani 1 1 d . .
F4 F 0.6095(3) 0.82935(11) 0.0663(2) 0.0376(6) Uani 1 1 d . .
N1 N 0.8066(2) 0.36876(13) 0.2809(2) 0.0165(5) Uani 1 1 d . .
N2 N 0.5741(3) 0.33953(14) 0.1361(2) 0.0164(5) Uani 1 1 d . .
N3 N 0.7609(2) 0.21067(14) 0.1823(2) 0.0173(5) Uani 1 1 d . .
O1 O 0.6632(2) 0.27133(13) -0.11435(19) 0.0278(5) Uani 1 1 d . .
O2 O 1.0351(3) 0.31861(15) 0.1059(3) 0.0369(7) Uani 1 1 d . .
O3 O 0.7477(3) 0.48317(13) 0.0196(2) 0.0297(5) Uani 1 1 d . .
Re1 Re 0.76181(2) 0.32669(2) 0.11829(2) 0.01564(7) Uani 1 1 d . .
S1 S 0.66918(7) 0.07964(4) 0.18460(7) 0.02283(17) Uani 1 1 d . .
Cl1 Cl 0.32170(10) 0.19807(5) 0.27064(8) 0.0414(2) Uani 1 1 d . .
Cl2 Cl 0.16831(8) 0.06252(5) 0.23100(8) 0.0305(2) Uani 1 1 d . .
Cl3 Cl 0.44792(8) 0.05533(5) 0.34400(8) 0.03120(19) Uani 1 1 d . .

loop_
_atom_site_aniso_label
_atom_site_aniso_U_11
_atom_site_aniso_U_22
_atom_site_aniso_U_33
_atom_site_aniso_U_23
_atom_site_aniso_U_13
_atom_site_aniso_U_12
C1 0.0189(13) 0.0147(13) 0.0277(17) -0.0014(12) 0.0049(12) -0.0014(11)
C2 0.0239(14) 0.0224(15) 0.0241(17) -0.0018(13) 0.0014(13) -0.0005(12)
C3 0.0312(16) 0.0258(16) 0.0222(17) -0.0008(14) 0.0054(13) -0.0017(13)
C4 0.0285(15) 0.0212(15) 0.0233(16) -0.0022(14) 0.0113(13) -0.0024(13)
C5 0.0203(13) 0.0112(13) 0.0221(16) 0.0022(12) 0.0080(12) 0.0003(10)
C6 0.0189(13) 0.0121(13) 0.0243(16) 0.0020(12) 0.0083(12) 0.0006(10)
C7 0.0249(14) 0.0170(14) 0.0308(18) 0.0024(13) 0.0149(13) 0.0012(12)
C8 0.0176(13) 0.0202(15) 0.045(2) 0.0038(15) 0.0139(14) 0.0002(11)
C9 0.0156(14) 0.0208(15) 0.035(2) 0.0050(13) 0.0014(14) -0.0014(11)
C10 0.0161(15) 0.0180(15) 0.029(2) 0.0013(12) 0.0013(14) -0.0013(10)
C11 0.0189(13) 0.0154(14) 0.0286(18) 0.0014(13) 0.0106(12) -0.0005(11)
C12 0.0215(16) 0.0239(17) 0.028(2) -0.0034(13) 0.0103(15) -0.0012(11)
C13 0.0191(13) 0.0231(16) 0.0209(16) -0.0036(13) 0.0080(12) -0.0033(12)
C14 0.0154(14) 0.0208(16) 0.0183(17) 0.0026(11) 0.0045(13) 0.0011(10)
C15 0.0188(15) 0.0211(16) 0.0195(17) 0.0007(11) 0.0058(13) 0.0024(10)
C16 0.0179(13) 0.0218(15) 0.0255(17) 0.0014(14) 0.0080(12) 0.0014(12)
C17 0.0204(14) 0.0220(16) 0.0287(18) -0.0009(14) -0.0004(13) 0.0014(12)
C18 0.0259(15) 0.0235(16) 0.0317(18) 0.0075(15) 0.0083(14) 0.0038(13)
C19 0.0372(17) 0.0245(17) 0.0247(18) -0.0020(14) 0.0096(14) -0.0078(14)
B4 0.0172(14) 0.0206(17) 0.0226(18) -0.0013(14) 0.0055(13) -0.0021(12)
F1 0.0545(14) 0.0327(12) 0.0392(14) 0.0096(11) 0.0109(11) 0.0039(11)
F2 0.0293(12) 0.0559(16) 0.0524(17) -0.0242(13) 0.0180(12) -0.0034(10)
F3 0.0262(10) 0.0382(13) 0.0347(11) -0.0132(10) 0.0050(8) -0.0051(8)
F4 0.0440(14) 0.0379(13) 0.0332(14) -0.0064(9) 0.0167(11) -0.0182(9)
N1 0.0174(11) 0.0147(11) 0.0163(12) -0.0024(10) 0.0050(9) -0.0003(9)
N2 0.0147(12) 0.0121(10) 0.0232(15) 0.0022(11) 0.0079(11) 0.0003(9)
N3 0.0141(10) 0.0152(11) 0.0213(13) 0.0003(10) 0.0047(9) 0.0016(9)
O1 0.0341(12) 0.0252(12) 0.0233(13) -0.0054(10) 0.0095(10) 0.0000(10)
O2 0.0206(13) 0.0510(17) 0.0432(18) -0.0031(13) 0.0165(13) -0.0017(10)
O3 0.0420(14) 0.0181(11) 0.0322(14) 0.0024(10) 0.0173(11) -0.0037(10)
Re1 0.01351(9) 0.01478(10) 0.01867(10) -0.00150(4) 0.00584(7) -0.00111(3)
S1 0.0195(3) 0.0179(4) 0.0305(4) 0.0027(3) 0.0084(3) -0.0015(3)
Cl1 0.0518(5) 0.0193(4) 0.0379(5) 0.0047(4) -0.0021(4) -0.0056(4)
Cl2 0.0310(4) 0.0253(4) 0.0318(5) 0.0008(4) 0.0072(4) -0.0029(3)
Cl3 0.0305(4) 0.0240(4) 0.0390(5) -0.0028(4) 0.0124(4) 0.0018(3)

loop_
_atom_type_symbol
_atom_type_description
_atom_type_scat_dispersion_real
_atom_type_scat_dispersion_imag
_atom_type_scat_source
C C 0.0033 0.0016 'International Tables Vol C Tables 4.2.6.8 and 6.1.1.4'
H H 0.0000 0.0000 'International Tables Vol C Tables 4.2.6.8 and 6.1.1.4'
B B 0.0013 0.0007 'International Tables Vol C Tables 4.2.6.8 and 6.1.1.4'
F F 0.0171 0.0103 'International Tables Vol C Tables 4.2.6.8 and 6.1.1.4'
N N 0.0061 0.0033 'International Tables Vol C Tables 4.2.6.8 and 6.1.1.4'
O O 0.0106 0.0060 'International Tables Vol C Tables 4.2.6.8 and 6.1.1.4'
Re Re -1.0185 7.2310 'International Tables Vol C Tables 4.2.6.8 and 6.1.1.4'
S S 0.1246 0.1234 'International Tables Vol C Tables 4.2.6.8 and 6.1.1.4'
Cl Cl 0.1484 0.1585 'International Tables Vol C Tables 4.2.6.8 and 6.1.1.4'

loop_
_geom_angle_atom_site_label_1
_geom_angle_atom_site_label_2
_geom_angle_atom_site_label_3
_geom_angle
N1 C1 C2 122.7(3)
N1 C1 H1 118.6
C2 C1 H1 118.6
C1 C2 C3 119.1(3)
C1 C2 H2 120.4
C3 C2 H2 120.4
C2 C3 C4 118.8(3)
C2 C3 H3 120.6
C4 C3 H3 120.6
C5 C4 C3 119.2(3)
C5 C4 H4 120.4
C3 C4 H4 120.4
N1 C5 C4 121.6(3)
N1 C5 C6 115.7(3)
C4 C5 C6 122.8(3)
N2 C6 C7 121.5(3)
N2 C6 C5 115.7(3)
C7 C6 C5 122.8(3)
C8 C7 C6 119.2(3)
C8 C7 H7 120.4
C6 C7 H7 120.4
C7 C8 C9 119.4(3)
C7 C8 H8 120.3
C9 C8 H8 120.3
C8 C9 C10 118.9(3)
C8 C9 H9 120.5
C10 C9 H9 120.5
N2 C10 C9 121.9(4)
N2 C10 H10 119.0
C9 C10 H10 119.0
O1 C11 Re1 177.8(3)
O2 C12 Re1 176.9(4)
O3 C13 Re1 176.5(3)
N3 C14 S1 115.4(2)
N3 C14 H14 122.3
S1 C14 H14 122.3
C16 C15 N3 114.0(3)
C16 C15 C17 124.2(3)
N3 C15 C17 121.7(3)
C15 C16 C18 129.4(3)
C15 C16 S1 109.9(2)
C18 C16 S1 120.7(2)
C15 C17 H17A 109.5
C15 C17 H17B 109.5
H17A C17 H17B 109.5
C15 C17 H17C 109.5
H17A C17 H17C 109.5
H17B C17 H17C 109.5
C16 C18 H18A 109.5
C16 C18 H18B 109.5
H18A C18 H18B 109.5
C16 C18 H18C 109.5
H18A C18 H18C 109.5
H18B C18 H18C 109.5
Cl1 C19 Cl2 110.1(2)
Cl1 C19 Cl3 110.68(19)
Cl2 C19 Cl3 109.80(19)
Cl1 C19 H19 108.7
Cl2 C19 H19 108.7
Cl3 C19 H19 108.7
F4 B4 F2 109.3(3)
F4 B4 F1 107.8(3)
F2 B4 F1 109.4(3)
F4 B4 F3 109.8(3)
F2 B4 F3 110.2(3)
F1 B4 F3 110.2(3)
C1 N1 C5 118.5(3)
C1 N1 Re1 124.8(2)
C5 N1 Re1 116.66(19)
C10 N2 C6 119.0(3)
C10 N2 Re1 123.8(3)
C6 N2 Re1 117.2(2)
C14 N3 C15 110.5(2)
C14 N3 Re1 118.5(2)
C15 N3 Re1 130.75(19)
C13 Re1 C11 86.88(13)
C13 Re1 C12 86.93(14)
C11 Re1 C12 86.35(15)
C13 Re1 N2 92.18(11)
C11 Re1 N2 98.12(12)
C12 Re1 N2 175.39(12)
C13 Re1 N1 93.08(12)
C11 Re1 N1 172.82(10)
C12 Re1 N1 100.82(13)
N2 Re1 N1 74.70(10)
C13 Re1 N3 176.97(10)
C11 Re1 N3 91.68(11)
C12 Re1 N3 95.64(12)
N2 Re1 N3 85.39(9)
N1 Re1 N3 88.02(9)
C14 S1 C16 90.14(16)

loop_
_geom_bond_atom_site_label_1
_geom_bond_atom_site_label_2
_geom_bond_distance
C1 N1 1.347(4)
C1 C2 1.378(5)
C1 H1 0.9500
C2 C3 1.385(5)
C2 H2 0.9500
C3 C4 1.394(4)
C3 H3 0.9500
C4 C5 1.390(5)
C4 H4 0.9500
C5 N1 1.357(4)
C5 C6 1.475(4)
C6 N2 1.353(4)
C6 C7 1.391(4)
C7 C8 1.384(5)
C7 H7 0.9500
C8 C9 1.385(6)
C8 H8 0.9500
C9 C10 1.389(5)
C9 H9 0.9500
C10 N2 1.352(4)
C10 H10 0.9500
C11 O1 1.142(4)
C11 Re1 1.933(3)
C12 O2 1.140(5)
C12 Re1 1.937(4)
C13 O3 1.148(4)
C13 Re1 1.924(3)
C14 N3 1.314(4)
C14 S1 1.695(3)
C14 H14 0.9500
C15 C16 1.368(4)
C15 N3 1.405(4)
C15 C17 1.495(4)
C16 C18 1.503(4)
C16 S1 1.728(3)
C17 H17A 0.9800
C17 H17B 0.9800
C17 H17C 0.9800
C18 H18A 0.9800
C18 H18B 0.9800
C18 H18C 0.9800
C19 Cl1 1.750(4)
C19 Cl2 1.774(4)
C19 Cl3 1.774(4)
C19 H19 1.0000
B4 F4 1.388(4)
B4 F2 1.392(4)
B4 F1 1.395(4)
B4 F3 1.399(4)
N1 Re1 2.188(3)
N2 Re1 2.177(3)
N3 Re1 2.243(2)

loop_
_geom_hbond_atom_site_label_D
_geom_hbond_atom_site_label_H
_geom_hbond_atom_site_label_A
_geom_hbond_distance_DH
_geom_hbond_distance_HA
_geom_hbond_distance_DA
_geom_hbond_angle_DHA
_geom_hbond_site_symmetry_A
C1 H1 F3 0.95 2.52 3.326(4) 143.2 2_745
C2 H2 F2 0.95 2.50 3.113(4) 122.5 2_745
C2 H2 Cl2 0.95 2.92 3.669(3) 136.9 4_666
C7 H7 F4 0.95 2.47 3.043(4) 118.6 2_645
C10 H10 F4 0.95 2.51 3.138(4) 124.1 3_665
C10 H10 Cl1 0.95 2.82 3.624(4) 143.1 4_565
C14 H14 F4 0.95 2.36 3.219(4) 151.0 3_665
C18 H18C O3 0.98 2.58 3.459(4) 149.8 4_566
C19 H19 F1 1.00 2.23 3.222(5) 173.0 3_665
C19 H19 F2 1.00 2.54 3.272(5) 130.2 3_665

loop_
_geom_torsion_atom_site_label_1
_geom_torsion_atom_site_label_2
_geom_torsion_atom_site_label_3
_geom_torsion_atom_site_label_4
_geom_torsion
N1 C1 C2 C3 -1.6(5)
C1 C2 C3 C4 0.3(5)
C2 C3 C4 C5 0.8(5)
C3 C4 C5 N1 -0.8(5)
C3 C4 C5 C6 178.8(3)
N1 C5 C6 N2 1.5(4)
C4 C5 C6 N2 -178.2(3)
N1 C5 C6 C7 -178.3(3)
C4 C5 C6 C7 2.0(5)
N2 C6 C7 C8 1.5(5)
C5 C6 C7 C8 -178.7(3)
C6 C7 C8 C9 -0.7(5)
C7 C8 C9 C10 -0.4(5)
C8 C9 C10 N2 0.8(5)
N3 C15 C16 C18 178.8(3)
C17 C15 C16 C18 -2.9(6)
N3 C15 C16 S1 -0.3(4)
C17 C15 C16 S1 178.0(3)
C2 C1 N1 C5 1.7(4)
C2 C1 N1 Re1 179.8(2)
C4 C5 N1 C1 -0.4(4)
C6 C5 N1 C1 179.9(3)
C4 C5 N1 Re1 -178.7(2)
C6 C5 N1 Re1 1.7(3)
C9 C10 N2 C6 0.0(4)
C9 C10 N2 Re1 -176.8(2)
C7 C6 N2 C10 -1.1(4)
C5 C6 N2 C10 179.1(3)
C7 C6 N2 Re1 175.9(2)
C5 C6 N2 Re1 -3.9(3)
S1 C14 N3 C15 -0.6(4)
S1 C14 N3 Re1 174.60(15)
C16 C15 N3 C14 0.6(4)
C17 C15 N3 C14 -177.7(3)
C16 C15 N3 Re1 -173.8(2)
C17 C15 N3 Re1 7.8(5)
N3 C14 S1 C16 0.4(3)
C15 C16 S1 C14 0.0(3)
C18 C16 S1 C14 -179.2(3)
